data_2021723
loop_
_publ_author_name
'Palanisamy, Vasanthi'
'Sanphui, Palash'
'Prakash, Muthuramalingam'
'Chernyshev, Vladimir'

_publ_section_title
;
 Multicomponent solid forms of the uric acid reabsorption inhibitor
 lesinurad and cocrystal polymorphs with urea: DFT simulation and
 solubility study
;
_journal_coeditor_code CU3152
_journal_issue 8
_journal_name_full 'Acta Crystallographica Section C'
_journal_page_first
;
;
_journal_paper_doi 10.1107/S2053229619008829
_journal_volume 75
_journal_year 2019
_chemical_formula_iupac 'C17 H14 Br N3 O2 S, C H4 N2 O'
_chemical_formula_moiety 'C17 H14 Br N3 O2 S, C H4 N2 O'
_chemical_formula_sum 'C18 H18 Br N5 O3 S'
_chemical_formula_weight 464.34
_chemical_name_common 'Lesinurad--urea (1/1)'
_chemical_name_systematic
'2-{[5-Bromo-4-(4-cyclopropylnaphthalen-1-yl)-4<i>H</i>-1,2,4-triazol-3-yl]sulfanyl}acetic acid--urea (1/1)'
_space_group_IT_number 2
_space_group_name_Hall '-P 1'
_space_group_name_H-M_alt 'P -1'
_symmetry_cell_setting triclinic
_symmetry_space_group_name_Hall '-P 1'
_symmetry_space_group_name_H-M 'P -1'
_audit_creation_method 'MRIA, SHELXL-97'
_cell_angle_alpha 97.387(17)
_cell_angle_beta 92.495(13)
_cell_angle_gamma 95.230(15)
_cell_formula_units_Z 2
_cell_length_a 10.8067(12)
_cell_length_b 12.1242(12)
_cell_length_c 7.5869(7)
_cell_measurement_reflns_used 1195
_cell_measurement_temperature 298(2)
_cell_measurement_theta_max 40.000
_cell_measurement_theta_min 3.688
_cell_volume 980.16(18)
_computing_cell_refinement
;
MRIA (Zlokazov & Chernyshev, 1992)
;
_computing_data_collection
;
<i>DataCollector</i> (PANalytical, 2010)
;
_computing_data_reduction <i>DataCollector</i>
_computing_molecular_graphics
;
Mercury (Macrae <i>et al.</i>,  2008)
;
_computing_publication_material
;
MRIA and SHELXL97 (Sheldrick, 2008a)
;
_computing_structure_refinement MRIA
_computing_structure_solution
;
simulated annealing (Zhukov <i>et al.</i>,  2001)
;
_diffrn_ambient_temperature 298(2)
_diffrn_measurement_device 'EMPYREAN (PANanalytical)'
_diffrn_radiation_monochromator 'Curved Germanium (111)'
_diffrn_radiation_source 'line-focus sealed tube'
_diffrn_radiation_type CuK\a
_diffrn_radiation_wavelength 1.5418
_diffrn_source 'Fine focus X-ray tube'
_exptl_absorpt_coefficient_mu 4.117
_exptl_crystal_density_diffrn 1.573
_exptl_crystal_density_method 'not measured'
_exptl_crystal_F_000 472
_pd_block_diffractogram_id L_pattern
_pd_char_colour colorless
_pd_char_particle_morphology needle
_pd_instr_location
;
 A. N. Frumkin Institute of Physical Chemistry and Electrochemistry RAS,
 Leninsky prospect, 31,
 Moscow 119071,
 Russian Federation
;
_pd_meas_2theta_range_inc 0.017
_pd_meas_2theta_range_max 80.000
_pd_meas_2theta_range_min 4.996
_pd_meas_number_of_points 4413
_pd_meas_scan_method cont
_pd_prep_pressure 101
_pd_prep_temperature 298(2)
_pd_proc_2theta_range_inc 0.017
_pd_proc_2theta_range_max 80.000
_pd_proc_2theta_range_min 4.996
_pd_proc_info_excluded_regions none
_pd_proc_ls_background_function 'Chebyshev polynomial up to the 5th order'
_pd_proc_ls_pref_orient_corr
;
March-Dollase texture correction (Dollase,  1986).
Direction of preferred orientation [010],
texture parameter r = 1.05(1).
;
_pd_proc_ls_profile_function
;
split-type pseudo-Voigt (Toraya, 1986)
;
_pd_proc_ls_prof_R_factor 0.0244
_pd_proc_ls_prof_wR_expected 0.0217
_pd_proc_ls_prof_wR_factor 0.0330
_pd_proc_wavelength 1.5418
_pd_spec_mounting
;
thin layer on the non-diffracting silicon plate
;
_pd_spec_mount_mode reflection
_pd_spec_shape flat_sheet
_pd_spec_size_axial 15
_pd_spec_size_equat 1
_pd_spec_size_thick 1
_refine_diff_density_max 0.49
_refine_diff_density_min -0.31
_refine_ls_extinction_method none
_refine_ls_goodness_of_fit_all 1.5179
_refine_ls_hydrogen_treatment noref
_refine_ls_matrix_type fullcycle
_refine_ls_number_constraints 0
_refine_ls_number_parameters 148
_refine_ls_number_restraints 85
_refine_ls_shift/su_max .002
_refine_ls_shift/su_mean .000
_refine_ls_structure_factor_coef Inet
_refine_ls_weighting_scheme sigma
_cod_data_source_file cu3152sup1.cif
_cod_data_source_block LESUREFormI
_cod_original_cell_volume 980.16(17)
_cod_original_sg_symbol_Hall ' -P 1'
_cod_database_code 2021723

loop_
_symmetry_equiv_pos_as_xyz
'x, y, z'
'-x, -y, -z'

loop_
_atom_site_type_symbol
_atom_site_label
_atom_site_fract_x
_atom_site_fract_y
_atom_site_fract_z
_atom_site_U_iso_or_equiv
_atom_site_adp_type
_atom_site_calc_flag
_atom_site_occupancy
_atom_site_symmetry_multiplicity
Br Br1 0.30960(18) -0.02870(16) 0.2836(3) 0.0490(11) Uiso d 1 1
S S1 0.7021(4) 0.2846(4) 0.1731(7) 0.052(2) Uiso d 1 1
O O1 1.0111(8) 0.1568(8) 0.3158(13) 0.047(5) Uiso d 1 1
O O2 0.8684(8) 0.2410(7) 0.4532(12) 0.044(5) Uiso d 1 1
H H2 0.9048 0.2216 0.5395 0.066 Uiso calc 1 1
N N1 0.4940(10) 0.1456(9) 0.2287(16) 0.055(6) Uiso d 1 1
N N2 0.5665(10) -0.0185(9) 0.2113(15) 0.050(6) Uiso d 1 1
N N3 0.6674(10) 0.0629(9) 0.1877(15) 0.054(6) Uiso d 1 1
C C1 0.4147(13) 0.2383(12) 0.253(2) 0.062(8) Uiso d 1 1
C C2 0.4128(13) 0.3011(12) 0.423(2) 0.064(8) Uiso d 1 1
C C3 0.3422(12) 0.3945(11) 0.438(2) 0.063(8) Uiso d 1 1
C C4 0.2752(13) 0.4198(11) 0.284(2) 0.058(8) Uiso d 1 1
C C5 0.2832(13) 0.3560(13) 0.124(2) 0.064(8) Uiso d 1 1
H H5 0.2385 0.3728 0.0245 0.077 Uiso calc 1 1
C C6 0.3576(13) 0.2646(12) 0.103(2) 0.057(8) Uiso d 1 1
H H6 0.3667 0.2247 -0.0082 0.068 Uiso calc 1 1
C C7 0.4755(13) 0.2760(12) 0.577(2) 0.061(8) Uiso d 1 1
H H7 0.5232 0.2156 0.5681 0.073 Uiso calc 1 1
C C8 0.4687(13) 0.3368(13) 0.738(2) 0.064(8) Uiso d 1 1
H H8 0.5099 0.3173 0.8382 0.077 Uiso calc 1 1
C C9 0.3995(13) 0.4291(12) 0.754(2) 0.061(8) Uiso d 1 1
H H9 0.3975 0.4733 0.8634 0.073 Uiso calc 1 1
C C10 0.3349(12) 0.4539(11) 0.608(2) 0.067(9) Uiso d 1 1
H H10 0.2842 0.5121 0.6222 0.081 Uiso calc 1 1
C C11 0.2030(13) 0.5170(12) 0.297(2) 0.059(8) Uiso d 1 1
H H11 0.2414 0.5824 0.3761 0.071 Uiso calc 1 1
C C12 0.1262(13) 0.5434(12) 0.145(2) 0.065(8) Uiso d 1 1
H H12A 0.1223 0.6215 0.1316 0.078 Uiso calc 1 1
H H12B 0.1237 0.4934 0.0339 0.078 Uiso calc 1 1
C C13 0.0657(14) 0.5015(12) 0.295(2) 0.068(8) Uiso d 1 1
H H13A 0.0259 0.4256 0.2768 0.082 Uiso calc 1 1
H H13B 0.0245 0.5537 0.3745 0.082 Uiso calc 1 1
C C14 0.4687(14) 0.0355(12) 0.238(2) 0.056(8) Uiso d 1 1
C C15 0.6188(13) 0.1569(13) 0.196(2) 0.063(8) Uiso d 1 1
C C16 0.8559(14) 0.2417(12) 0.156(2) 0.064(8) Uiso d 1 1
H H16A 0.8521 0.1799 0.0606 0.077 Uiso calc 1 1
H H16B 0.9080 0.3030 0.1188 0.077 Uiso calc 1 1
C C17 0.9212(13) 0.2070(12) 0.312(2) 0.057(8) Uiso d 1 1
O O3 0.9751(8) 0.1785(8) 0.7321(13) 0.055(5) Uiso d 1 1
N N4 1.1348(10) 0.0911(8) 0.6355(16) 0.054(7) Uiso d 1 1
H H4A 1.1171 0.1036 0.5287 0.065 Uiso calc 1 1
H H4B 1.1976 0.0553 0.6573 0.065 Uiso calc 1 1
N N5 1.0938(10) 0.1120(9) 0.9363(16) 0.053(6) Uiso d 1 1
H H5A 1.0506 0.1376 1.0221 0.064 Uiso calc 1 1
H H5B 1.1566 0.0760 0.9577 0.064 Uiso calc 1 1
C C18 1.0634(13) 0.1280(12) 0.770(2) 0.059(8) Uiso d 1 1

loop_
_atom_type_symbol
_atom_type_description
_atom_type_scat_dispersion_real
_atom_type_scat_dispersion_imag
_atom_type_scat_source
Br Br -0.6763 1.2805 'International Tables Vol C Tables 4.2.6.8 and 6.1.1.4'
S S 0.3331 0.5567 'International Tables Vol C Tables 4.2.6.8 and 6.1.1.4'
O O 0.0492 0.0322 'International Tables Vol C Tables 4.2.6.8 and 6.1.1.4'
N N 0.0311 0.0180 'International Tables Vol C Tables 4.2.6.8 and 6.1.1.4'
C C 0.0181 0.0091 'International Tables Vol C Tables 4.2.6.8 and 6.1.1.4'
H H 0.0000 0.0000 'International Tables Vol C Tables 4.2.6.8 and 6.1.1.4'

loop_
_geom_angle_atom_site_label_1
_geom_angle_atom_site_label_2
_geom_angle_atom_site_label_3
_geom_angle
C15 S1 C16 100.1(7)
C17 O2 H2 109.5
C14 N1 C15 104.1(12)
C14 N1 C1 131.0(12)
C15 N1 C1 124.9(12)
C14 N2 N3 106.8(11)
C15 N3 N2 105.2(11)
C6 C1 C2 124.1(14)
C6 C1 N1 116.2(13)
C2 C1 N1 119.3(13)
C7 C2 C1 124.1(14)
C7 C2 C3 118.3(13)
C1 C2 C3 117.6(14)
C10 C3 C2 117.8(14)
C10 C3 C4 122.9(13)
C2 C3 C4 119.2(13)
C5 C4 C3 119.7(13)
C5 C4 C11 120.4(14)
C3 C4 C11 119.9(13)
C4 C5 C6 122.3(15)
C4 C5 H5 118.8
C6 C5 H5 118.9
C1 C6 C5 116.9(14)
C1 C6 H6 121.5
C5 C6 H6 121.6
C8 C7 C2 122.2(14)
C8 C7 H7 118.9
C2 C7 H7 118.9
C7 C8 C9 119.7(14)
C7 C8 H8 120.2
C9 C8 H8 120.1
C10 C9 C8 119.6(13)
C10 C9 H9 120.2
C8 C9 H9 120.2
C9 C10 C3 122.2(13)
C9 C10 H10 118.9
C3 C10 H10 118.9
C4 C11 C12 122.3(13)
C4 C11 C13 120.2(12)
C12 C11 C13 59.3(10)
C4 C11 H11 114.6
C12 C11 H11 114.6
C13 C11 H11 114.6
C13 C12 C11 60.4(11)
C13 C12 H12A 117.7
C11 C12 H12A 117.8
C13 C12 H12B 117.7
C11 C12 H12B 117.7
H12A C12 H12B 114.8
C12 C13 C11 60.3(11)
C12 C13 H13A 117.8
C11 C13 H13A 117.8
C12 C13 H13B 117.7
C11 C13 H13B 117.8
H13A C13 H13B 114.8
N2 C14 N1 111.6(13)
N2 C14 Br1 125.5(11)
N1 C14 Br1 122.9(11)
N3 C15 N1 112.2(13)
N3 C15 S1 124.1(11)
N1 C15 S1 123.7(12)
C17 C16 S1 120.1(11)
C17 C16 H16A 107.3
S1 C16 H16A 107.3
C17 C16 H16B 107.3
S1 C16 H16B 107.3
H16A C16 H16B 106.9
O1 C17 O2 122.0(14)
O1 C17 C16 128.3(14)
O2 C17 C16 109.7(13)
C18 N4 H4A 120.0
C18 N4 H4B 120.0
H4A N4 H4B 120.0
C18 N5 H5A 120.0
C18 N5 H5B 120.0
H5A N5 H5B 120.0
O3 C18 N5 122.7(13)
O3 C18 N4 117.5(13)
N5 C18 N4 119.8(13)

loop_
_geom_bond_atom_site_label_1
_geom_bond_atom_site_label_2
_geom_bond_distance
Br1 C14 1.886(15)
S1 C15 1.751(16)
S1 C16 1.791(16)
O1 C17 1.193(18)
O2 C17 1.274(17)
O2 H2 0.8200
N1 C14 1.350(19)
N1 C15 1.380(18)
N1 C1 1.472(19)
N2 C14 1.303(19)
N2 N3 1.436(15)
N3 C15 1.29(2)
C1 C6 1.36(2)
C1 C2 1.41(2)
C2 C7 1.41(2)
C2 C3 1.42(2)
C3 C10 1.41(2)
C3 C4 1.43(2)
C4 C5 1.36(2)
C4 C11 1.47(2)
C5 C6 1.42(2)
C5 H5 0.9301
C6 H6 0.9301
C7 C8 1.35(2)
C7 H7 0.9303
C8 C9 1.40(2)
C8 H8 0.9303
C9 C10 1.36(2)
C9 H9 0.9301
C10 H10 0.9298
C11 C12 1.48(2)
C11 C13 1.48(2)
C11 H11 0.9801
C12 C13 1.46(2)
C12 H12A 0.9703
C12 H12B 0.9701
C13 H13A 0.9698
C13 H13B 0.9704
C16 C17 1.48(2)
C16 H16A 0.9699
C16 H16B 0.9699
O3 C18 1.223(18)
N4 C18 1.360(18)
N4 H4A 0.8599
N4 H4B 0.8603
N5 C18 1.33(2)
N5 H5A 0.8601
N5 H5B 0.8599

loop_
_geom_hbond_atom_site_label_D
_geom_hbond_atom_site_label_H
_geom_hbond_atom_site_label_A
_geom_hbond_site_symmetry_A
_geom_hbond_distance_DH
_geom_hbond_distance_HA
_geom_hbond_distance_DA
_geom_hbond_angle_DHA
O2 H2 O3 . 0.82 1.78 2.596(13) 177
N4 H4A O1 . 0.86 2.14 2.952(15) 157
N4 H4B N3 2_756 0.86 2.50 3.313(15) 159
N5 H5A O1 1_556 0.86 2.27 3.049(15) 150
